data_1564276
loop_
_publ_author_name
'Zhang, Mengru'
'Li, Hexin'
'Zhao, Jinbo'
'Li, Yan'
'Zhang, Qian'

_publ_section_title
;
 Copper-catalyzed [3+1] cyclization of cyclopropenes/diazo compounds and
 bromodifluoroacetamides: facile synthesis of \a,\a-difluoro-\b-lactam
 derivatives
;
_journal_name_full 'Chemical Science'
_journal_paper_doi 10.1039/D1SC02930D
_journal_year 2021
_chemical_formula_moiety 'C18 H14 Cl F2 N O'
_chemical_formula_sum 'C18 H14 Cl F2 N O'
_chemical_formula_weight 333.75
_space_group_crystal_system triclinic
_space_group_IT_number 2
_space_group_name_Hall '-P 1'
_space_group_name_H-M_alt 'P -1'
_atom_sites_solution_hydrogens geom
_atom_sites_solution_primary dual
_audit_creation_date 2019-05-24
_audit_creation_method
;
Olex2 1.2
(compiled 2018.05.29 svn.r3508 for OlexSys, GUI svn.r5506)
;
_audit_update_record
;
2020-08-09 deposited with the CCDC.	2021-07-29 downloaded from the CCDC.
;
_cell_angle_alpha 70.47(3)
_cell_angle_beta 79.17(4)
_cell_angle_gamma 66.85(3)
_cell_formula_units_Z 4
_cell_length_a 10.946(7)
_cell_length_b 11.711(6)
_cell_length_c 14.387(8)
_cell_measurement_reflns_used 4067
_cell_measurement_temperature 293(2)
_cell_measurement_theta_max 63.16
_cell_measurement_theta_min 4.29
_cell_volume 1594.8(16)
_computing_molecular_graphics 'Olex2 (Dolomanov et al., 2009)'
_computing_publication_material 'Olex2 (Dolomanov et al., 2009)'
_computing_structure_refinement 'ShelXL (Sheldrick, 2015)'
_computing_structure_solution 'ShelXT (Sheldrick, 2015)'
_diffrn_ambient_temperature 292.73
_diffrn_measured_fraction_theta_full 0.955
_diffrn_measured_fraction_theta_max 0.921
_diffrn_measurement_device_type 'CCD area detector'
_diffrn_measurement_method 'phi and omega scans'
_diffrn_radiation_monochromator graphite
_diffrn_radiation_type CuK\a
_diffrn_radiation_wavelength 1.54178
_diffrn_reflns_av_R_equivalents 0.0931
_diffrn_reflns_av_unetI/netI 0.1071
_diffrn_reflns_Laue_measured_fraction_full 0.955
_diffrn_reflns_Laue_measured_fraction_max 0.921
_diffrn_reflns_limit_h_max 13
_diffrn_reflns_limit_h_min -12
_diffrn_reflns_limit_k_max 13
_diffrn_reflns_limit_k_min -13
_diffrn_reflns_limit_l_max 17
_diffrn_reflns_limit_l_min -15
_diffrn_reflns_number 14956
_diffrn_reflns_point_group_measured_fraction_full 0.955
_diffrn_reflns_point_group_measured_fraction_max 0.921
_diffrn_reflns_theta_full 67.679
_diffrn_reflns_theta_max 70.273
_diffrn_reflns_theta_min 3.266
_exptl_absorpt_coefficient_mu 2.343
_exptl_absorpt_correction_type none
_exptl_crystal_colour 'clear light colourless'
_exptl_crystal_colour_lustre clear
_exptl_crystal_colour_modifier light
_exptl_crystal_colour_primary colourless
_exptl_crystal_density_diffrn 1.390
_exptl_crystal_description plate
_exptl_crystal_F_000 688
_refine_diff_density_max 0.277
_refine_diff_density_min -0.470
_refine_diff_density_rms 0.077
_refine_ls_extinction_method none
_refine_ls_goodness_of_fit_ref 1.021
_refine_ls_hydrogen_treatment constr
_refine_ls_matrix_type full
_refine_ls_number_parameters 417
_refine_ls_number_reflns 5599
_refine_ls_number_restraints 0
_refine_ls_restrained_S_all 1.021
_refine_ls_R_factor_all 0.1495
_refine_ls_R_factor_gt 0.0826
_refine_ls_shift/su_max 0.000
_refine_ls_shift/su_mean 0.000
_refine_ls_structure_factor_coef Fsqd
_refine_ls_weighting_details 'w=1/[\s^2^(Fo^2^)+(0.0922P)^2^+1.2857P] where P=(Fo^2^+2Fc^2^)/3'
_refine_ls_weighting_scheme calc
_refine_ls_wR_factor_gt 0.1813
_refine_ls_wR_factor_ref 0.2199
_reflns_Friedel_coverage 0.000
_reflns_number_gt 3203
_reflns_number_total 5599
_reflns_threshold_expression 'I > 2\s(I)'
_cod_data_source_file d1sc02930d2.cif
_cod_data_source_block ss
_cod_original_cell_volume 1594.9(16)
_cod_database_code 1564276
_shelx_shelxl_version_number 2014/7
_shelx_space_group_comment
;
The symmetry employed for this shelxl refinement is uniquely defined
by the following loop, which should always be used as a source of
symmetry information in preference to the above space-group names.
They are only intended as comments.
;
_olex2_refinement_description
;
1. Fixed Uiso
 At 1.2 times of:
  All C(H) groups
 At 1.5 times of:
  All C(H,H,H) groups
2.a Ternary CH refined with riding coordinates:
 C27(H27), C9(H9)
2.b Aromatic/amide H refined with riding coordinates:
 C36(H36), C3(H3), C23(H23), C14(H14), C28(H28), C10(H10), C2(H2), C1(H1),
 C5(H5), C21(H21), C24(H24), C32(H32), C33(H33), C34(H34), C6(H6), C19(H19),
 C18(H18), C20(H20), C16(H16), C17(H17)
2.c Idealised Me refined as rotating group:
 C12(H12A,H12B,H12C), C30(H30A,H30B,H30C)
;
_olex2_submission_special_instructions 'No special instructions were received'

loop_
_space_group_symop_operation_xyz
'x, y, z'
'-x, -y, -z'

loop_
_atom_site_label
_atom_site_type_symbol
_atom_site_fract_x
_atom_site_fract_y
_atom_site_fract_z
_atom_site_U_iso_or_equiv
_atom_site_adp_type
_atom_site_occupancy
_atom_site_site_symmetry_order
_atom_site_calc_flag
_atom_site_refinement_flags_posn
_atom_site_refinement_flags_adp
_atom_site_refinement_flags_occupancy
_atom_site_disorder_assembly
_atom_site_disorder_group
Cl2 Cl 1.27208(13) 0.96798(13) 0.43390(9) 0.0721(4) Uani 1 1 d . . . . .
Cl1 Cl 0.11427(14) 0.84013(14) 1.00426(11) 0.0877(5) Uani 1 1 d . . . . .
F2 F 0.6153(3) 0.3637(3) 0.8642(2) 0.0724(8) Uani 1 1 d . . . . .
F1 F 0.7580(2) 0.3257(3) 0.7423(2) 0.0761(9) Uani 1 1 d . . . . .
F4 F 0.7705(3) 0.5861(3) 0.7603(2) 0.0787(9) Uani 1 1 d . . . . .
F3 F 0.9105(3) 0.6265(3) 0.6385(2) 0.0817(9) Uani 1 1 d . . . . .
N2 N 1.0466(3) 0.5020(3) 0.8335(3) 0.0458(9) Uani 1 1 d . . . . .
N1 N 0.4707(3) 0.4326(3) 0.6812(3) 0.0510(10) Uani 1 1 d . . . . .
O2 O 1.0353(4) 0.3387(4) 0.7774(3) 0.0858(12) Uani 1 1 d . . . . .
O1 O 0.5426(4) 0.2062(4) 0.7521(3) 0.0834(12) Uani 1 1 d . . . . .
C22 C 1.1490(4) 0.4538(4) 0.8964(3) 0.0448(11) Uani 1 1 d . . . . .
C27 C 0.9472(4) 0.6371(4) 0.7985(3) 0.0469(11) Uani 1 1 d . . . . .
H27 H 0.8823 0.6635 0.8514 0.056 Uiso 1 1 calc R . . . .
C9 C 0.5461(4) 0.5044(4) 0.6990(3) 0.0475(11) Uani 1 1 d . . . . .
H9 H 0.5991 0.5346 0.6399 0.057 Uiso 1 1 calc R . . . .
C36 C 1.1089(4) 0.9243(4) 0.5962(3) 0.0492(12) Uani 1 1 d . . . . .
H36 H 1.1074 0.8587 0.5741 0.059 Uiso 1 1 calc R . . . .
C11 C 0.4662(4) 0.7300(4) 0.7174(3) 0.0457(11) Uani 1 1 d . . . . .
C4 C 0.3699(4) 0.4744(4) 0.6174(3) 0.0480(11) Uani 1 1 d . . . . .
C3 C 0.3309(4) 0.5998(5) 0.5536(3) 0.0527(12) Uani 1 1 d . . . . .
H3 H 0.3711 0.6564 0.5539 0.063 Uiso 1 1 calc R . . . .
C13 C 0.3971(4) 0.8167(4) 0.7833(3) 0.0470(11) Uani 1 1 d . . . . .
C31 C 1.0370(4) 0.9436(4) 0.6848(3) 0.0502(12) Uani 1 1 d . . . . .
C23 C 1.1604(4) 0.5327(5) 0.9462(3) 0.0507(11) Uani 1 1 d . . . . .
H23 H 1.0981 0.6160 0.9395 0.061 Uiso 1 1 calc R . . . .
C14 C 0.2949(4) 0.7978(4) 0.8513(3) 0.0504(12) Uani 1 1 d . . . . .
H14 H 0.2623 0.7347 0.8531 0.060 Uiso 1 1 calc R . . . .
C29 C 0.9657(4) 0.8573(4) 0.7468(3) 0.0494(12) Uani 1 1 d . . . . .
C28 C 1.0079(4) 0.7342(4) 0.7432(3) 0.0508(12) Uani 1 1 d . . . . .
H28 H 1.0829 0.7081 0.7017 0.061 Uiso 1 1 calc R . . . .
C8 C 0.6273(4) 0.3716(5) 0.7668(3) 0.0560(13) Uani 1 1 d . . . . .
C25 C 1.0023(4) 0.4471(5) 0.7823(4) 0.0570(13) Uani 1 1 d . . . . .
C10 C 0.4702(4) 0.6072(4) 0.7488(3) 0.0480(11) Uani 1 1 d . . . . .
H10 H 0.4210 0.5840 0.8073 0.058 Uiso 1 1 calc R . . . .
C35 C 1.1804(5) 0.9989(4) 0.5422(3) 0.0527(12) Uani 1 1 d . . . . .
C26 C 0.8974(4) 0.5788(5) 0.7384(4) 0.0576(13) Uani 1 1 d . . . . .
C7 C 0.5458(5) 0.3120(5) 0.7372(4) 0.0597(13) Uani 1 1 d . . . . .
C2 C 0.2329(5) 0.6402(5) 0.4901(4) 0.0594(13) Uani 1 1 d . . . . .
H2 H 0.2077 0.7241 0.4476 0.071 Uiso 1 1 calc R . . . .
C15 C 0.2396(5) 0.8715(5) 0.9173(4) 0.0621(14) Uani 1 1 d . . . . .
C1 C 0.1723(5) 0.5599(6) 0.4884(4) 0.0659(14) Uani 1 1 d . . . . .
H1 H 0.1066 0.5882 0.4448 0.079 Uiso 1 1 calc R . . . .
C5 C 0.3079(5) 0.3924(5) 0.6161(4) 0.0608(13) Uani 1 1 d . . . . .
H5 H 0.3329 0.3082 0.6582 0.073 Uiso 1 1 calc R . . . .
C21 C 1.2403(4) 0.3295(5) 0.9075(4) 0.0618(13) Uani 1 1 d . . . . .
H21 H 1.2321 0.2765 0.8750 0.074 Uiso 1 1 calc R . . . .
C12 C 0.5348(5) 0.7852(5) 0.6211(3) 0.0646(14) Uani 1 1 d . . . . .
H12A H 0.4743 0.8677 0.5863 0.097 Uiso 1 1 calc GR . . . .
H12B H 0.5621 0.7268 0.5813 0.097 Uiso 1 1 calc GR . . . .
H12C H 0.6115 0.7960 0.6347 0.097 Uiso 1 1 calc GR . . . .
C24 C 1.2653(5) 0.4858(6) 1.0056(3) 0.0694(15) Uani 1 1 d . . . . .
H24 H 1.2743 0.5379 1.0386 0.083 Uiso 1 1 calc R . . . .
C32 C 1.0380(5) 1.0462(5) 0.7133(4) 0.0654(15) Uani 1 1 d . . . . .
H32 H 0.9891 1.0638 0.7704 0.078 Uiso 1 1 calc R . . . .
C33 C 1.1104(6) 1.1208(5) 0.6578(4) 0.0796(17) Uani 1 1 d . . . . .
H33 H 1.1106 1.1881 0.6783 0.096 Uiso 1 1 calc R . . . .
C34 C 1.1838(6) 1.0986(5) 0.5714(4) 0.0737(15) Uani 1 1 d . . . . .
H34 H 1.2335 1.1493 0.5346 0.088 Uiso 1 1 calc R . . . .
C30 C 0.8486(5) 0.9116(5) 0.8141(4) 0.0754(16) Uani 1 1 d . . . . .
H30A H 0.8805 0.9131 0.8713 0.113 Uiso 1 1 calc GR . . . .
H30B H 0.7953 0.8580 0.8344 0.113 Uiso 1 1 calc GR . . . .
H30C H 0.7957 0.9981 0.7794 0.113 Uiso 1 1 calc GR . . . .
C6 C 0.2093(5) 0.4353(6) 0.5523(4) 0.0708(15) Uani 1 1 d . . . . .
H6 H 0.1672 0.3801 0.5522 0.085 Uiso 1 1 calc R . . . .
C19 C 1.3571(5) 0.3612(7) 1.0158(4) 0.0806(18) Uani 1 1 d . . . . .
H19 H 1.4279 0.3292 1.0557 0.097 Uiso 1 1 calc R . . . .
C18 C 0.4395(5) 0.9153(5) 0.7803(4) 0.0709(15) Uani 1 1 d . . . . .
H18 H 0.5060 0.9328 0.7336 0.085 Uiso 1 1 calc R . . . .
C20 C 1.3427(5) 0.2853(6) 0.9666(4) 0.0799(17) Uani 1 1 d . . . . .
H20 H 1.4044 0.2017 0.9739 0.096 Uiso 1 1 calc R . . . .
C16 C 0.2836(7) 0.9665(5) 0.9158(5) 0.0829(18) Uani 1 1 d . . . . .
H16 H 0.2467 1.0149 0.9605 0.099 Uiso 1 1 calc R . . . .
C17 C 0.3821(7) 0.9888(6) 0.8477(5) 0.0878(19) Uani 1 1 d . . . . .
H17 H 0.4122 1.0538 0.8456 0.105 Uiso 1 1 calc R . . . .

loop_
_atom_site_aniso_label
_atom_site_aniso_U_11
_atom_site_aniso_U_22
_atom_site_aniso_U_33
_atom_site_aniso_U_23
_atom_site_aniso_U_13
_atom_site_aniso_U_12
Cl2 0.0790(9) 0.0795(9) 0.0544(8) -0.0158(7) 0.0016(6) -0.0304(7)
Cl1 0.0777(9) 0.0772(10) 0.0875(10) -0.0446(8) 0.0111(8) 0.0037(7)
F2 0.0685(18) 0.0747(19) 0.0582(18) -0.0188(14) -0.0127(14) -0.0060(15)
F1 0.0407(15) 0.081(2) 0.086(2) -0.0302(16) -0.0063(14) 0.0046(14)
F4 0.0451(17) 0.114(2) 0.081(2) -0.0336(18) -0.0086(14) -0.0259(16)
F3 0.079(2) 0.116(3) 0.0468(17) -0.0246(16) -0.0115(14) -0.0278(18)
N2 0.0374(19) 0.046(2) 0.050(2) -0.0170(17) -0.0086(16) -0.0055(16)
N1 0.042(2) 0.047(2) 0.060(2) -0.0225(19) -0.0035(18) -0.0064(18)
O2 0.085(3) 0.073(3) 0.115(3) -0.052(2) -0.006(2) -0.023(2)
O1 0.086(3) 0.048(2) 0.110(3) -0.020(2) -0.017(2) -0.016(2)
C22 0.035(2) 0.050(3) 0.045(3) -0.015(2) 0.0000(19) -0.012(2)
C27 0.033(2) 0.049(3) 0.048(3) -0.014(2) -0.0023(19) -0.003(2)
C9 0.039(2) 0.050(3) 0.050(3) -0.018(2) -0.001(2) -0.011(2)
C36 0.053(3) 0.046(3) 0.044(3) -0.018(2) -0.013(2) -0.005(2)
C11 0.036(2) 0.047(3) 0.051(3) -0.013(2) -0.010(2) -0.010(2)
C4 0.038(2) 0.056(3) 0.050(3) -0.027(2) 0.005(2) -0.011(2)
C3 0.053(3) 0.054(3) 0.052(3) -0.026(2) -0.003(2) -0.011(2)
C13 0.046(3) 0.038(3) 0.053(3) -0.011(2) -0.014(2) -0.008(2)
C31 0.050(3) 0.042(3) 0.046(3) -0.016(2) -0.013(2) 0.004(2)
C23 0.049(3) 0.057(3) 0.042(3) -0.013(2) -0.006(2) -0.015(2)
C14 0.046(3) 0.036(2) 0.064(3) -0.017(2) -0.013(2) -0.003(2)
C29 0.045(3) 0.048(3) 0.040(2) -0.017(2) -0.006(2) 0.004(2)
C28 0.040(2) 0.051(3) 0.047(3) -0.019(2) 0.002(2) 0.000(2)
C8 0.039(3) 0.058(3) 0.055(3) -0.020(2) -0.006(2) 0.003(2)
C25 0.040(3) 0.073(4) 0.062(3) -0.031(3) -0.001(2) -0.016(2)
C10 0.040(2) 0.058(3) 0.048(3) -0.024(2) 0.0046(19) -0.015(2)
C35 0.060(3) 0.047(3) 0.048(3) -0.012(2) -0.013(2) -0.012(2)
C26 0.039(3) 0.081(4) 0.055(3) -0.026(3) -0.005(2) -0.018(2)
C7 0.050(3) 0.057(3) 0.066(3) -0.024(3) -0.003(2) -0.007(3)
C2 0.058(3) 0.055(3) 0.058(3) -0.026(2) -0.006(2) -0.004(2)
C15 0.059(3) 0.048(3) 0.065(3) -0.022(2) -0.011(2) 0.003(2)
C1 0.050(3) 0.086(4) 0.066(3) -0.036(3) -0.004(2) -0.017(3)
C5 0.056(3) 0.058(3) 0.066(3) -0.017(3) -0.002(3) -0.018(3)
C21 0.052(3) 0.057(3) 0.063(3) -0.020(2) -0.007(2) -0.002(2)
C12 0.066(3) 0.059(3) 0.058(3) -0.008(3) -0.004(3) -0.018(3)
C24 0.067(3) 0.096(4) 0.047(3) -0.010(3) -0.012(3) -0.037(3)
C32 0.083(4) 0.046(3) 0.052(3) -0.018(3) -0.008(3) -0.002(3)
C33 0.114(5) 0.044(3) 0.079(4) -0.022(3) -0.011(4) -0.021(3)
C34 0.094(4) 0.057(3) 0.066(4) -0.012(3) -0.010(3) -0.025(3)
C30 0.073(4) 0.063(3) 0.062(3) -0.028(3) 0.009(3) 0.007(3)
C6 0.062(3) 0.087(4) 0.080(4) -0.039(3) 0.000(3) -0.033(3)
C19 0.049(3) 0.109(5) 0.060(3) 0.000(3) -0.020(3) -0.017(3)
C18 0.075(4) 0.060(3) 0.078(4) -0.019(3) -0.012(3) -0.022(3)
C20 0.056(3) 0.074(4) 0.078(4) -0.016(3) -0.016(3) 0.010(3)
C16 0.112(5) 0.055(4) 0.083(4) -0.034(3) -0.016(4) -0.016(3)
C17 0.117(5) 0.062(4) 0.100(5) -0.037(4) -0.008(4) -0.036(4)

loop_
_atom_type_symbol
_atom_type_description
_atom_type_scat_dispersion_real
_atom_type_scat_dispersion_imag
_atom_type_scat_source
C C 0.0181 0.0091 'International Tables Vol C Tables 4.2.6.8 and 6.1.1.4'
H H 0.0000 0.0000 'International Tables Vol C Tables 4.2.6.8 and 6.1.1.4'
Cl Cl 0.3639 0.7018 'International Tables Vol C Tables 4.2.6.8 and 6.1.1.4'
F F 0.0727 0.0534 'International Tables Vol C Tables 4.2.6.8 and 6.1.1.4'
N N 0.0311 0.0180 'International Tables Vol C Tables 4.2.6.8 and 6.1.1.4'
O O 0.0492 0.0322 'International Tables Vol C Tables 4.2.6.8 and 6.1.1.4'

loop_
_geom_angle_atom_site_label_1
_geom_angle_atom_site_label_2
_geom_angle_atom_site_label_3
_geom_angle
_geom_angle_site_symmetry_1
_geom_angle_site_symmetry_3
_geom_angle_publ_flag
C22 N2 C27 130.1(3) . . ?
C25 N2 C22 133.5(4) . . ?
C25 N2 C27 96.4(3) . . ?
C4 N1 C9 130.4(4) . . ?
C7 N1 C9 96.1(4) . . ?
C7 N1 C4 133.0(4) . . ?
N2 C22 C23 119.7(4) . . ?
C21 C22 N2 119.9(4) . . ?
C21 C22 C23 120.3(4) . . ?
N2 C27 H27 112.6 . . ?
N2 C27 C26 84.7(3) . . ?
C28 C27 N2 113.8(3) . . ?
C28 C27 H27 112.6 . . ?
C28 C27 C26 117.6(4) . . ?
C26 C27 H27 112.6 . . ?
N1 C9 H9 112.2 . . ?
N1 C9 C8 85.0(3) . . ?
C8 C9 H9 112.2 . . ?
C10 C9 N1 116.9(3) . . ?
C10 C9 H9 112.2 . . ?
C10 C9 C8 115.7(4) . . ?
C31 C36 H36 119.2 . . ?
C35 C36 H36 119.2 . . ?
C35 C36 C31 121.5(4) . . ?
C13 C11 C12 117.4(4) . . ?
C10 C11 C13 119.0(4) . . ?
C10 C11 C12 123.5(4) . . ?
C3 C4 N1 120.2(4) . . ?
C5 C4 N1 120.9(4) . . ?
C5 C4 C3 118.9(4) . . ?
C4 C3 H3 120.0 . . ?
C2 C3 C4 120.1(5) . . ?
C2 C3 H3 120.0 . . ?
C14 C13 C11 121.7(4) . . ?
C14 C13 C18 117.7(4) . . ?
C18 C13 C11 120.5(4) . . ?
C36 C31 C29 121.5(4) . . ?
C32 C31 C36 117.3(5) . . ?
C32 C31 C29 121.2(4) . . ?
C22 C23 H23 120.3 . . ?
C24 C23 C22 119.4(5) . . ?
C24 C23 H23 120.3 . . ?
C13 C14 H14 119.5 . . ?
C13 C14 C15 121.1(5) . . ?
C15 C14 H14 119.5 . . ?
C31 C29 C30 117.7(4) . . ?
C28 C29 C31 119.6(4) . . ?
C28 C29 C30 122.6(5) . . ?
C27 C28 H28 116.8 . . ?
C29 C28 C27 126.4(4) . . ?
C29 C28 H28 116.8 . . ?
F2 C8 C9 115.2(3) . . ?
F2 C8 C7 115.4(4) . . ?
F1 C8 F2 106.4(4) . . ?
F1 C8 C9 116.2(4) . . ?
F1 C8 C7 114.8(4) . . ?
C7 C8 C9 88.5(4) . . ?
N2 C25 C26 90.0(4) . . ?
O2 C25 N2 133.2(5) . . ?
O2 C25 C26 136.8(5) . . ?
C9 C10 H10 116.9 . . ?
C11 C10 C9 126.3(4) . . ?
C11 C10 H10 116.9 . . ?
C36 C35 Cl2 119.8(4) . . ?
C36 C35 C34 121.2(5) . . ?
C34 C35 Cl2 119.1(4) . . ?
F4 C26 F3 106.0(4) . . ?
F4 C26 C27 115.2(4) . . ?
F4 C26 C25 115.8(4) . . ?
F3 C26 C27 115.9(4) . . ?
F3 C26 C25 114.9(4) . . ?
C25 C26 C27 88.9(3) . . ?
N1 C7 C8 90.2(4) . . ?
O1 C7 N1 132.1(5) . . ?
O1 C7 C8 137.7(5) . . ?
C3 C2 H2 119.4 . . ?
C1 C2 C3 121.2(5) . . ?
C1 C2 H2 119.4 . . ?
C14 C15 Cl1 119.2(4) . . ?
C16 C15 Cl1 119.7(4) . . ?
C16 C15 C14 121.1(5) . . ?
C2 C1 H1 120.3 . . ?
C2 C1 C6 119.3(5) . . ?
C6 C1 H1 120.3 . . ?
C4 C5 H5 120.0 . . ?
C6 C5 C4 120.0(5) . . ?
C6 C5 H5 120.0 . . ?
C22 C21 H21 120.4 . . ?
C20 C21 C22 119.2(5) . . ?
C20 C21 H21 120.4 . . ?
C11 C12 H12A 109.5 . . ?
C11 C12 H12B 109.5 . . ?
C11 C12 H12C 109.5 . . ?
H12A C12 H12B 109.5 . . ?
H12A C12 H12C 109.5 . . ?
H12B C12 H12C 109.5 . . ?
C23 C24 H24 120.1 . . ?
C23 C24 C19 119.9(5) . . ?
C19 C24 H24 120.1 . . ?
C31 C32 H32 119.8 . . ?
C33 C32 C31 120.4(5) . . ?
C33 C32 H32 119.8 . . ?
C32 C33 H33 119.2 . . ?
C32 C33 C34 121.7(5) . . ?
C34 C33 H33 119.2 . . ?
C35 C34 C33 117.9(5) . . ?
C35 C34 H34 121.1 . . ?
C33 C34 H34 121.1 . . ?
C29 C30 H30A 109.5 . . ?
C29 C30 H30B 109.5 . . ?
C29 C30 H30C 109.5 . . ?
H30A C30 H30B 109.5 . . ?
H30A C30 H30C 109.5 . . ?
H30B C30 H30C 109.5 . . ?
C1 C6 H6 119.7 . . ?
C5 C6 C1 120.5(5) . . ?
C5 C6 H6 119.7 . . ?
C24 C19 H19 120.3 . . ?
C20 C19 C24 119.5(5) . . ?
C20 C19 H19 120.3 . . ?
C13 C18 H18 119.9 . . ?
C13 C18 C17 120.2(6) . . ?
C17 C18 H18 119.9 . . ?
C21 C20 C19 121.7(5) . . ?
C21 C20 H20 119.1 . . ?
C19 C20 H20 119.1 . . ?
C15 C16 H16 120.6 . . ?
C17 C16 C15 118.7(5) . . ?
C17 C16 H16 120.6 . . ?
C18 C17 H17 119.4 . . ?
C16 C17 C18 121.1(6) . . ?
C16 C17 H17 119.4 . . ?

loop_
_geom_bond_atom_site_label_1
_geom_bond_atom_site_label_2
_geom_bond_distance
_geom_bond_site_symmetry_2
_geom_bond_publ_flag
Cl2 C35 1.752(5) . ?
Cl1 C15 1.740(6) . ?
F2 C8 1.358(5) . ?
F1 C8 1.339(5) . ?
F4 C26 1.340(5) . ?
F3 C26 1.360(5) . ?
N2 C22 1.391(5) . ?
N2 C27 1.503(5) . ?
N2 C25 1.373(6) . ?
N1 C9 1.491(6) . ?
N1 C4 1.398(5) . ?
N1 C7 1.376(6) . ?
O2 C25 1.199(6) . ?
O1 C7 1.198(6) . ?
C22 C23 1.398(6) . ?
C22 C21 1.380(6) . ?
C27 H27 0.9800 . ?
C27 C28 1.470(6) . ?
C27 C26 1.541(6) . ?
C9 H9 0.9800 . ?
C9 C8 1.544(6) . ?
C9 C10 1.490(6) . ?
C36 H36 0.9300 . ?
C36 C31 1.404(6) . ?
C36 C35 1.355(6) . ?
C11 C13 1.508(6) . ?
C11 C10 1.340(6) . ?
C11 C12 1.514(6) . ?
C4 C3 1.391(6) . ?
C4 C5 1.383(7) . ?
C3 H3 0.9300 . ?
C3 C2 1.374(6) . ?
C13 C14 1.377(6) . ?
C13 C18 1.390(7) . ?
C31 C29 1.477(7) . ?
C31 C32 1.398(7) . ?
C23 H23 0.9300 . ?
C23 C24 1.381(6) . ?
C14 H14 0.9300 . ?
C14 C15 1.391(6) . ?
C29 C28 1.345(6) . ?
C29 C30 1.514(6) . ?
C28 H28 0.9300 . ?
C8 C7 1.515(7) . ?
C25 C26 1.525(7) . ?
C10 H10 0.9300 . ?
C35 C34 1.383(7) . ?
C2 H2 0.9300 . ?
C2 C1 1.355(7) . ?
C15 C16 1.368(8) . ?
C1 H1 0.9300 . ?
C1 C6 1.384(8) . ?
C5 H5 0.9300 . ?
C5 C6 1.377(7) . ?
C21 H21 0.9300 . ?
C21 C20 1.361(7) . ?
C12 H12A 0.9600 . ?
C12 H12B 0.9600 . ?
C12 H12C 0.9600 . ?
C24 H24 0.9300 . ?
C24 C19 1.385(8) . ?
C32 H32 0.9300 . ?
C32 C33 1.368(8) . ?
C33 H33 0.9300 . ?
C33 C34 1.390(7) . ?
C34 H34 0.9300 . ?
C30 H30A 0.9600 . ?
C30 H30B 0.9600 . ?
C30 H30C 0.9600 . ?
C6 H6 0.9300 . ?
C19 H19 0.9300 . ?
C19 C20 1.375(8) . ?
C18 H18 0.9300 . ?
C18 C17 1.408(8) . ?
C20 H20 0.9300 . ?
C16 H16 0.9300 . ?
C16 C17 1.358(8) . ?
C17 H17 0.9300 . ?
